data_2225776
loop_
_publ_author_name
'Lei, Wen-Jun'
'Zhan, Shu-Zhong'
'Ng, Seik Weng'

_publ_section_title
;
 2-<i>tert</i>-Butyl-4-methyl-6-(1,3-oxazinan-1-ylmethyl)phenol
;
_journal_coeditor_code BT5237
_journal_issue 5
_journal_name_full 'Acta Crystallographica Section E'
_journal_page_first o1030
_journal_paper_doi 10.1107/S1600536810012109
_journal_volume 66
_journal_year 2010
_chemical_formula_iupac 'C16 H25 N O2'
_chemical_formula_moiety 'C16 H25 N O2'
_chemical_formula_sum 'C16 H25 N O2'
_chemical_formula_weight 263.37
_chemical_name_systematic
;
2-<i>tert</i>-Butyl-4-methyl-6-(1,3-oxazinan-1-ylmethyl)phenol
;
_space_group_IT_number 19
_symmetry_cell_setting orthorhombic
_symmetry_space_group_name_Hall 'P 2ac 2ab'
_symmetry_space_group_name_H-M 'P 21 21 21'
_atom_sites_solution_hydrogens geom
_atom_sites_solution_primary direct
_atom_sites_solution_secondary difmap
_audit_creation_method SHELXL-97
_cell_angle_alpha 90.00
_cell_angle_beta 90.00
_cell_angle_gamma 90.00
_cell_formula_units_Z 4
_cell_length_a 6.4740(7)
_cell_length_b 14.1928(13)
_cell_length_c 16.7914(16)
_cell_measurement_reflns_used 12093
_cell_measurement_temperature 293(2)
_cell_measurement_theta_max 27.5
_cell_measurement_theta_min 3.1
_cell_volume 1542.9(3)
_computing_cell_refinement 'RAPID-AUTO (Rigaku, 2002)'
_computing_data_collection 'RAPID-AUTO (Rigaku, 2002)'
_computing_data_reduction 'CrystalClear (Rigaku/MSC, 2002)'
_computing_molecular_graphics 'X-SEED (Barbour, 2001)'
_computing_publication_material 'publCIF (Westrip, 2010)'
_computing_structure_refinement 'SHELXL97 (Sheldrick, 2008)'
_computing_structure_solution 'SHELXS97 (Sheldrick, 2008)'
_diffrn_ambient_temperature 293(2)
_diffrn_measured_fraction_theta_full 0.998
_diffrn_measured_fraction_theta_max 0.998
_diffrn_measurement_device_type 'Rigaku R-AXIS Spider IP diffractometer'
_diffrn_measurement_method '\w scan'
_diffrn_radiation_monochromator graphite
_diffrn_radiation_source 'fine-focus sealed tube'
_diffrn_radiation_type MoK\a
_diffrn_radiation_wavelength 0.71073
_diffrn_reflns_av_R_equivalents 0.0220
_diffrn_reflns_av_sigmaI/netI 0.0129
_diffrn_reflns_limit_h_max 8
_diffrn_reflns_limit_h_min -8
_diffrn_reflns_limit_k_max 18
_diffrn_reflns_limit_k_min -18
_diffrn_reflns_limit_l_max 21
_diffrn_reflns_limit_l_min -21
_diffrn_reflns_number 15222
_diffrn_reflns_theta_full 27.47
_diffrn_reflns_theta_max 27.47
_diffrn_reflns_theta_min 3.12
_diffrn_standards_decay_% 0
_diffrn_standards_interval_count 0
_diffrn_standards_interval_time 0
_diffrn_standards_number 0
_exptl_absorpt_coefficient_mu 0.074
_exptl_absorpt_correction_T_max 0.9912
_exptl_absorpt_correction_T_min 0.9797
_exptl_absorpt_correction_type multi-scan
_exptl_absorpt_process_details '(ABSCOR; Higashi, 1995)'
_exptl_crystal_colour Yellow
_exptl_crystal_density_diffrn 1.134
_exptl_crystal_density_method 'not measured'
_exptl_crystal_description Block
_exptl_crystal_F_000 576
_exptl_crystal_size_max 0.28
_exptl_crystal_size_mid 0.20
_exptl_crystal_size_min 0.12
_refine_diff_density_max 0.141
_refine_diff_density_min -0.124
_refine_ls_extinction_method none
_refine_ls_goodness_of_fit_ref 1.105
_refine_ls_hydrogen_treatment mixed
_refine_ls_matrix_type full
_refine_ls_number_parameters 180
_refine_ls_number_reflns 2044
_refine_ls_number_restraints 1
_refine_ls_restrained_S_all 1.105
_refine_ls_R_factor_all 0.0454
_refine_ls_R_factor_gt 0.0354
_refine_ls_shift/su_max 0.001
_refine_ls_shift/su_mean 0.001
_refine_ls_structure_factor_coef Fsqd
_refine_ls_weighting_details 'calc w=1/[\s^2^(Fo^2^)+(0.0739P)^2^+0.0371P] where P=(Fo^2^+2Fc^2^)/3'
_refine_ls_weighting_scheme calc
_refine_ls_wR_factor_gt 0.1069
_refine_ls_wR_factor_ref 0.1170
_reflns_number_gt 1664
_reflns_number_total 2044
_reflns_threshold_expression I>2sigma(I)
_cod_data_source_file bt5237.cif
_cod_data_source_block I
_cod_depositor_comments
;
The following automatic conversions were performed:
'_symmetry_cell_setting' value 'Orthorhombic' changed to 'orthorhombic'
according to '/home/saulius/struct/CIF-dictionaries/cif_core.dic'
dictionary named 'cif_core.dic' version 2.4.1 from
2010-06-29.

'_exptl_absorpt_correction_type' value 'Multi-scan' changed
to 'multi-scan' according to
'/home/saulius/struct/CIF-dictionaries/cif_core.dic' dictionary named
'cif_core.dic' version 2.4.1 from 2010-06-29.

Automatic conversion script
Id: cif_fix_enum 1527 2010-12-29 10:47:43Z saulius 
;
_cod_database_code 2225776
_cod_database_fobs_code 2225776

loop_
_symmetry_equiv_pos_as_xyz
'x, y, z'
'-x+1/2, -y, z+1/2'
'x+1/2, -y+1/2, -z'
'-x, y+1/2, -z+1/2'

loop_
_atom_site_type_symbol
_atom_site_label
_atom_site_fract_x
_atom_site_fract_y
_atom_site_fract_z
_atom_site_U_iso_or_equiv
_atom_site_adp_type
_atom_site_calc_flag
_atom_site_refinement_flags
_atom_site_occupancy
_atom_site_disorder_assembly
_atom_site_disorder_group
O O1 0.8894(2) 0.48173(11) 0.62162(8) 0.0654(4) Uani d D 1 . .
H H1 0.972(4) 0.5284(14) 0.6242(18) 0.095(9) Uiso d D 1 . .
O O2 0.9444(3) 0.75355(12) 0.59189(10) 0.0816(5) Uani d . 1 . .
N N1 1.0668(3) 0.63695(11) 0.67909(9) 0.0550(4) Uani d . 1 . .
C C1 0.7719(3) 0.47819(12) 0.68939(10) 0.0494(4) Uani d . 1 . .
C C2 0.8294(3) 0.53321(12) 0.75571(10) 0.0506(4) Uani d . 1 . .
C C3 0.7081(3) 0.53034(12) 0.82338(10) 0.0536(4) Uani d . 1 . .
H H3 0.7451 0.5670 0.8670 0.064 Uiso calc R 1 . .
C C4 0.5332(3) 0.47461(12) 0.82833(10) 0.0524(4) Uani d . 1 . .
C C5 0.4816(3) 0.42039(12) 0.76175(10) 0.0501(4) Uani d . 1 . .
H H5 0.3656 0.3819 0.7646 0.060 Uiso calc R 1 . .
C C6 0.5953(3) 0.42121(12) 0.69126(10) 0.0468(4) Uani d . 1 . .
C C7 1.0274(3) 0.58874(15) 0.75529(11) 0.0594(5) Uani d . 1 . .
H H7A 1.0222 0.6353 0.7975 0.071 Uiso calc R 1 . .
H H7B 1.1415 0.5465 0.7666 0.071 Uiso calc R 1 . .
C C8 0.4047(4) 0.47229(16) 0.90293(11) 0.0731(6) Uani d . 1 . .
H H8A 0.2749 0.4423 0.8919 0.110 Uiso calc R 1 . .
H H8B 0.3806 0.5355 0.9211 0.110 Uiso calc R 1 . .
H H8C 0.4765 0.4376 0.9434 0.110 Uiso calc R 1 . .
C C9 0.5275(3) 0.36320(13) 0.61807(10) 0.0539(4) Uani d . 1 . .
C C10 0.4755(5) 0.43096(16) 0.54936(12) 0.0754(6) Uani d . 1 . .
H H10A 0.3555 0.4673 0.5630 0.113 Uiso calc R 1 . .
H H10B 0.4484 0.3953 0.5019 0.113 Uiso calc R 1 . .
H H10C 0.5901 0.4725 0.5403 0.113 Uiso calc R 1 . .
C C11 0.3358(4) 0.30415(17) 0.63527(14) 0.0745(6) Uani d . 1 . .
H H11A 0.2244 0.3448 0.6510 0.112 Uiso calc R 1 . .
H H11B 0.3651 0.2605 0.6774 0.112 Uiso calc R 1 . .
H H11C 0.2971 0.2701 0.5882 0.112 Uiso calc R 1 . .
C C12 0.7001(4) 0.29608(16) 0.59218(13) 0.0731(6) Uani d . 1 . .
H H12A 0.6504 0.2558 0.5504 0.110 Uiso calc R 1 . .
H H12B 0.7423 0.2584 0.6368 0.110 Uiso calc R 1 . .
H H12C 0.8157 0.3320 0.5731 0.110 Uiso calc R 1 . .
C C13 0.9229(3) 0.71409(15) 0.66757(13) 0.0668(5) Uani d . 1 . .
H H13A 0.7828 0.6912 0.6742 0.080 Uiso calc R 1 . .
H H13B 0.9476 0.7621 0.7076 0.080 Uiso calc R 1 . .
C C14 1.1466(4) 0.79381(18) 0.58285(17) 0.0839(7) Uani d . 1 . .
H H14A 1.1654 0.8439 0.6215 0.101 Uiso calc R 1 . .
H H14B 1.1600 0.8208 0.5300 0.101 Uiso calc R 1 . .
C C15 1.3100(4) 0.71942(18) 0.59488(14) 0.0743(6) Uani d . 1 . .
H H15A 1.3017 0.6732 0.5524 0.089 Uiso calc R 1 . .
H H15B 1.4457 0.7482 0.5930 0.089 Uiso calc R 1 . .
C C16 1.2798(3) 0.67164(15) 0.67383(13) 0.0633(5) Uani d . 1 . .
H H16A 1.3757 0.6195 0.6790 0.076 Uiso calc R 1 . .
H H16B 1.3065 0.7158 0.7167 0.076 Uiso calc R 1 . .

loop_
_atom_site_aniso_label
_atom_site_aniso_U_11
_atom_site_aniso_U_22
_atom_site_aniso_U_33
_atom_site_aniso_U_12
_atom_site_aniso_U_13
_atom_site_aniso_U_23
O1 0.0583(9) 0.0845(9) 0.0533(7) -0.0116(8) 0.0156(7) -0.0123(7)
O2 0.0656(10) 0.0945(10) 0.0847(10) -0.0108(9) -0.0202(8) 0.0295(9)
N1 0.0417(8) 0.0652(8) 0.0579(8) -0.0029(7) -0.0030(7) 0.0015(7)
C1 0.0461(9) 0.0594(8) 0.0427(8) 0.0024(8) 0.0025(7) -0.0022(7)
C2 0.0480(10) 0.0563(9) 0.0474(8) 0.0045(8) -0.0048(7) 0.0002(8)
C3 0.0618(11) 0.0578(9) 0.0412(8) 0.0048(9) -0.0042(8) -0.0049(7)
C4 0.0547(10) 0.0583(8) 0.0443(8) 0.0077(8) 0.0048(8) -0.0005(8)
C5 0.0474(10) 0.0540(8) 0.0491(8) 0.0026(8) 0.0026(7) 0.0007(7)
C6 0.0456(9) 0.0517(8) 0.0431(7) 0.0058(7) -0.0011(7) -0.0018(7)
C7 0.0526(11) 0.0719(10) 0.0537(9) -0.0032(10) -0.0084(9) 0.0020(9)
C8 0.0795(16) 0.0877(13) 0.0519(11) 0.0033(13) 0.0197(10) -0.0034(10)
C9 0.0553(11) 0.0637(10) 0.0428(8) 0.0006(9) -0.0051(8) -0.0044(8)
C10 0.0868(17) 0.0854(13) 0.0541(10) -0.0005(13) -0.0201(11) 0.0065(10)
C11 0.0764(16) 0.0823(13) 0.0649(12) -0.0191(12) -0.0065(11) -0.0106(11)
C12 0.0834(17) 0.0754(12) 0.0606(11) 0.0122(13) 0.0005(11) -0.0172(10)
C13 0.0492(11) 0.0760(11) 0.0752(13) 0.0046(10) -0.0018(11) 0.0095(11)
C14 0.0771(17) 0.0884(14) 0.0861(16) -0.0235(14) -0.0163(14) 0.0215(13)
C15 0.0625(14) 0.0911(14) 0.0694(13) -0.0203(12) 0.0040(11) -0.0028(11)
C16 0.0458(10) 0.0732(11) 0.0708(12) -0.0052(9) -0.0033(10) -0.0011(10)

loop_
_atom_type_symbol
_atom_type_description
_atom_type_scat_dispersion_real
_atom_type_scat_dispersion_imag
_atom_type_scat_source
C C 0.0033 0.0000 'International Tables Vol C Tables 4.2.6.8 and 6.1.1.4'
H H 0.0000 0.0000 'International Tables Vol C Tables 4.2.6.8 and 6.1.1.4'
N N 0.0061 0.0000 'International Tables Vol C Tables 4.2.6.8 and 6.1.1.4'
O O 0.0106 0.0000 'International Tables Vol C Tables 4.2.6.8 and 6.1.1.4'

loop_
_geom_angle_atom_site_label_1
_geom_angle_atom_site_label_2
_geom_angle_atom_site_label_3
_geom_angle_site_symmetry_1
_geom_angle_site_symmetry_3
_geom_angle
_geom_angle_publ_flag
C1 O1 H1 . . 110(2) ?
C13 O2 C14 . . 110.29(18) ?
C13 N1 C16 . . 110.01(15) ?
C13 N1 C7 . . 110.80(16) ?
C16 N1 C7 . . 111.79(16) ?
O1 C1 C6 . . 119.54(15) ?
O1 C1 C2 . . 119.30(17) ?
C6 C1 C2 . . 121.15(16) ?
C3 C2 C1 . . 118.89(18) ?
C3 C2 C7 . . 120.23(16) ?
C1 C2 C7 . . 120.73(17) ?
C2 C3 C4 . . 122.09(16) ?
C2 C3 H3 . . 119.0 ?
C4 C3 H3 . . 119.0 ?
C3 C4 C5 . . 117.54(16) ?
C3 C4 C8 . . 121.00(16) ?
C5 C4 C8 . . 121.45(18) ?
C6 C5 C4 . . 123.24(18) ?
C6 C5 H5 . . 118.4 ?
C4 C5 H5 . . 118.4 ?
C5 C6 C1 . . 117.06(15) ?
C5 C6 C9 . . 121.45(17) ?
C1 C6 C9 . . 121.49(15) ?
N1 C7 C2 . . 113.26(15) ?
N1 C7 H7A . . 108.9 ?
C2 C7 H7A . . 108.9 ?
N1 C7 H7B . . 108.9 ?
C2 C7 H7B . . 108.9 ?
H7A C7 H7B . . 107.7 ?
C4 C8 H8A . . 109.5 ?
C4 C8 H8B . . 109.5 ?
H8A C8 H8B . . 109.5 ?
C4 C8 H8C . . 109.5 ?
H8A C8 H8C . . 109.5 ?
H8B C8 H8C . . 109.5 ?
C11 C9 C12 . . 107.79(16) ?
C11 C9 C10 . . 107.87(19) ?
C12 C9 C10 . . 109.61(18) ?
C11 C9 C6 . . 111.95(16) ?
C12 C9 C6 . . 110.53(17) ?
C10 C9 C6 . . 109.03(15) ?
C9 C10 H10A . . 109.5 ?
C9 C10 H10B . . 109.5 ?
H10A C10 H10B . . 109.5 ?
C9 C10 H10C . . 109.5 ?
H10A C10 H10C . . 109.5 ?
H10B C10 H10C . . 109.5 ?
C9 C11 H11A . . 109.5 ?
C9 C11 H11B . . 109.5 ?
H11A C11 H11B . . 109.5 ?
C9 C11 H11C . . 109.5 ?
H11A C11 H11C . . 109.5 ?
H11B C11 H11C . . 109.5 ?
C9 C12 H12A . . 109.5 ?
C9 C12 H12B . . 109.5 ?
H12A C12 H12B . . 109.5 ?
C9 C12 H12C . . 109.5 ?
H12A C12 H12C . . 109.5 ?
H12B C12 H12C . . 109.5 ?
O2 C13 N1 . . 111.13(18) ?
O2 C13 H13A . . 109.4 ?
N1 C13 H13A . . 109.4 ?
O2 C13 H13B . . 109.4 ?
N1 C13 H13B . . 109.4 ?
H13A C13 H13B . . 108.0 ?
O2 C14 C15 . . 110.27(18) ?
O2 C14 H14A . . 109.6 ?
C15 C14 H14A . . 109.6 ?
O2 C14 H14B . . 109.6 ?
C15 C14 H14B . . 109.6 ?
H14A C14 H14B . . 108.1 ?
C16 C15 C14 . . 110.1(2) ?
C16 C15 H15A . . 109.6 ?
C14 C15 H15A . . 109.6 ?
C16 C15 H15B . . 109.6 ?
C14 C15 H15B . . 109.6 ?
H15A C15 H15B . . 108.2 ?
N1 C16 C15 . . 109.08(18) ?
N1 C16 H16A . . 109.9 ?
C15 C16 H16A . . 109.9 ?
N1 C16 H16B . . 109.9 ?
C15 C16 H16B . . 109.9 ?
H16A C16 H16B . . 108.3 ?

loop_
_geom_bond_atom_site_label_1
_geom_bond_atom_site_label_2
_geom_bond_site_symmetry_2
_geom_bond_distance
_geom_bond_publ_flag
O1 C1 . 1.370(2) ?
O1 H1 . 0.852(10) ?
O2 C13 . 1.396(3) ?
O2 C14 . 1.436(3) ?
N1 C13 . 1.450(3) ?
N1 C16 . 1.467(3) ?
N1 C7 . 1.473(2) ?
C1 C6 . 1.401(3) ?
C1 C2 . 1.410(2) ?
C2 C3 . 1.382(3) ?
C2 C7 . 1.505(3) ?
C3 C4 . 1.384(3) ?
C3 H3 . 0.9300 ?
C4 C5 . 1.398(2) ?
C4 C8 . 1.504(2) ?
C5 C6 . 1.394(2) ?
C5 H5 . 0.9300 ?
C6 C9 . 1.543(2) ?
C7 H7A . 0.9700 ?
C7 H7B . 0.9700 ?
C8 H8A . 0.9600 ?
C8 H8B . 0.9600 ?
C8 H8C . 0.9600 ?
C9 C11 . 1.526(3) ?
C9 C12 . 1.531(3) ?
C9 C10 . 1.539(3) ?
C10 H10A . 0.9600 ?
C10 H10B . 0.9600 ?
C10 H10C . 0.9600 ?
C11 H11A . 0.9600 ?
C11 H11B . 0.9600 ?
C11 H11C . 0.9600 ?
C12 H12A . 0.9600 ?
C12 H12B . 0.9600 ?
C12 H12C . 0.9600 ?
C13 H13A . 0.9700 ?
C13 H13B . 0.9700 ?
C14 C15 . 1.508(4) ?
C14 H14A . 0.9700 ?
C14 H14B . 0.9700 ?
C15 C16 . 1.502(3) ?
C15 H15A . 0.9700 ?
C15 H15B . 0.9700 ?
C16 H16A . 0.9700 ?
C16 H16B . 0.9700 ?

loop_
_geom_hbond_atom_site_label_D
_geom_hbond_atom_site_label_H
_geom_hbond_atom_site_label_A
_geom_hbond_site_symmetry_A
_geom_hbond_distance_DH
_geom_hbond_distance_HA
_geom_hbond_distance_DA
_geom_hbond_angle_DHA
_geom_hbond_publ_flag
O1 H1 N1 . 0.850(10) 1.90(2) 2.665(2) 149(3) yes

loop_
_geom_torsion_atom_site_label_1
_geom_torsion_atom_site_label_2
_geom_torsion_atom_site_label_3
_geom_torsion_atom_site_label_4
_geom_torsion_site_symmetry_1
_geom_torsion_site_symmetry_2
_geom_torsion_site_symmetry_3
_geom_torsion_site_symmetry_4
_geom_torsion
_geom_torsion_publ_flag
O1 C1 C2 C3 . . . . 178.97(16) ?
C6 C1 C2 C3 . . . . 0.0(3) ?
O1 C1 C2 C7 . . . . -5.4(3) ?
C6 C1 C2 C7 . . . . 175.57(16) ?
C1 C2 C3 C4 . . . . 0.6(3) ?
C7 C2 C3 C4 . . . . -175.06(16) ?
C2 C3 C4 C5 . . . . -0.1(2) ?
C2 C3 C4 C8 . . . . 179.57(19) ?
C3 C4 C5 C6 . . . . -1.0(3) ?
C8 C4 C5 C6 . . . . 179.35(17) ?
C4 C5 C6 C1 . . . . 1.5(3) ?
C4 C5 C6 C9 . . . . -177.50(16) ?
O1 C1 C6 C5 . . . . -179.96(17) ?
C2 C1 C6 C5 . . . . -0.9(2) ?
O1 C1 C6 C9 . . . . -1.0(2) ?
C2 C1 C6 C9 . . . . 178.05(16) ?
C13 N1 C7 C2 . . . . 70.2(2) ?
C16 N1 C7 C2 . . . . -166.73(16) ?
C3 C2 C7 N1 . . . . -142.23(18) ?
C1 C2 C7 N1 . . . . 42.2(2) ?
C5 C6 C9 C11 . . . . -3.1(2) ?
C1 C6 C9 C11 . . . . 177.96(17) ?
C5 C6 C9 C12 . . . . -123.27(19) ?
C1 C6 C9 C12 . . . . 57.8(2) ?
C5 C6 C9 C10 . . . . 116.2(2) ?
C1 C6 C9 C10 . . . . -62.8(2) ?
C14 O2 C13 N1 . . . . -63.1(2) ?
C16 N1 C13 O2 . . . . 62.4(2) ?
C7 N1 C13 O2 . . . . -173.52(16) ?
C13 O2 C14 C15 . . . . 59.0(3) ?
O2 C14 C15 C16 . . . . -54.6(3) ?
C13 N1 C16 C15 . . . . -56.7(2) ?
C7 N1 C16 C15 . . . . 179.72(18) ?
C14 C15 C16 N1 . . . . 53.5(2) ?

loop_
_cod_related_entry_id
_cod_related_entry_database
_cod_related_entry_code
1 ChemSpider 24744814
